data_2000142
loop_
_publ_author_name
'Fawcett, S. M.'
'Sawyer, L.'
'Blake, A. J.'

_publ_section_title
;
 Structure of \b-ammoniumpropionitrile hemifumarate
;
_journal_issue 12
_journal_name_full 'Acta Crystallographica Section C'
_journal_page_first 2569
_journal_page_last 2572
_journal_paper_doi 10.1107/S0108270191004420
_journal_volume 47
_journal_year 1991
_chemical_formula_moiety 'C3 H7 N2,0.5(C4 H2 O4)'
_chemical_formula_sum 'C5 H8 N2 O2'
_chemical_formula_weight 128.12
_space_group_IT_number 14
_space_group_name_Hall '-P 2yn'
_space_group_name_H-M_alt 'P 1 21/n 1'
_symmetry_cell_setting monoclinic
_symmetry_space_group_name_Hall '-P 2yn'
_symmetry_space_group_name_H-M 'P 1 21/n 1'
_cell_angle_alpha 90
_cell_angle_beta 97.08(4)
_cell_angle_gamma 90
_cell_formula_units_Z 4
_cell_length_a 5.163(2)
_cell_length_b 23.472(13)
_cell_length_c 5.458(3)
_cell_volume 656.4(6)
_diffrn_radiation_type Cu
_diffrn_radiation_wavelength 1.54179
_exptl_absorpt_coefficient_mu 0.819
_exptl_crystal_density_diffrn 1.296
_exptl_crystal_F_000 272
_cod_data_source_file li0070.cif
_cod_data_source_block li0070a
_cod_original_cell_volume 656.4
_cod_database_code 2000142

loop_
_space_group_symop_id
_space_group_symop_operation_xyz
1 x,y,z
2 -x+1/2,y+1/2,-z+1/2
3 -x,-y,-z
4 x+1/2,-y+1/2,z+1/2

loop_
_atom_site_label
_atom_site_fract_x
_atom_site_fract_y
_atom_site_fract_z
_atom_site_U_iso_or_equiv
N1 .0267(9) .78228(15) .5142(8) .099(3)
C1 .0040(8) .73423(18) .4997(8) .069(3)
C2 -.0297(8) .67255(16) .4806(9) .065(3)
C3 .2254(7) .64112(15) .5117(7) .050(2)
N3 .1755(5) .57952(11) .4687(5) .0410(16)
O41 .0465(4) .42362(9) .0163(4) .0470(14)
O42 .2958(4) .45391(9) .3495(4) .0463(14)
C4 .2400(6) .45094(12) .1168(5) .0356(18)
C5 .4078(6) .48187(13) -.0421(5) .00356(17)
H21 -.149(8) .6574(19) .617(7) .116(18)
H22 -.138(7) .6610(18) .308(5) .098(15)
H31 .324(7) .6478(17) .692(4) .090(14)
H32 .355(6) .6540(15) .382(6) .073(12)
H301 .045(7) .5669(18) .594(7) .099(15)
H302 .351(5) .5575(14) .530(7) .075(12)
H303 .126(13) .567(3) .282(5) .20(3)
H5 .382(7) .4737(14) -.232(4) .068(11)

loop_
_geom_bond_atom_site_label_1
_geom_bond_atom_site_label_2
_geom_bond_distance
N1 C1 1.136(6)
C1 C2 1.460(6)
C2 H21 1.08(4)
C2 H22 1.07(4)
C2 C3 1.501(5)
C3 H31 1.06(3)
C3 H32 1.07(3)
C3 N3 1.482(5)
N3 H301 1.06(4)
N3 H302 1.06(3)
N3 H303 1.06(6)
O41 C4 1.255(4)
O42 C4 1.269(4)
C4 C5 1.488(4)
C5 H5 1.05(3)
C5 C5' 1.317(4)
